data_2202209
loop_
_publ_author_name
'Lu, Liping'
'Zhou Chengyong'
'Zhang, Guocai'
'Zhu, Miaoli'
'Yang, Pin'

_publ_section_title
;
 1-Methyl-4-nitro-2-(trichloroacetyl)pyrrole
;
_journal_issue 4
_journal_name_full 'Acta Crystallographica Section E'
_journal_page_first o478
_journal_page_last o479
_journal_paper_doi 10.1107/S1600536803005555
_journal_volume 59
_journal_year 2003
_chemical_formula_iupac 'C7 H5 Cl3 N2 O3'
_chemical_formula_moiety 'C7 H5 Cl3 N2 O3'
_chemical_formula_sum 'C7 H5 Cl3 N2 O3'
_chemical_formula_weight 271.48
_chemical_name_common 1-Methyl-2-trichloroacetyl-4-nitropyrrole
_chemical_name_systematic
;
1-Methyl-4-nitro-2-(trichloroacetyl)pyrrole
;
_space_group_IT_number 61
_symmetry_cell_setting orthorhombic
_symmetry_space_group_name_Hall '-P 2ac 2ab'
_symmetry_space_group_name_H-M 'P b c a'
_atom_sites_solution_hydrogens geom
_atom_sites_solution_primary direct
_atom_sites_solution_secondary difmap
_audit_creation_method SHELXL-97
_cell_angle_alpha 90.00
_cell_angle_beta 90.00
_cell_angle_gamma 90.00
_cell_formula_units_Z 8
_cell_length_a 11.590(4)
_cell_length_b 10.603(3)
_cell_length_c 16.935(5)
_cell_measurement_reflns_used 3073
_cell_measurement_temperature 193(2)
_cell_measurement_theta_max 27.19
_cell_measurement_theta_min 2.86
_cell_volume 2081.1(11)
_computing_cell_refinement 'SAINT (Bruker, 2000)'
_computing_data_collection 'SMART (Bruker, 2000)'
_computing_data_reduction SAINT
_computing_molecular_graphics 'SHELXTL/PC (Sheldrick, 1999)'
_computing_publication_material SHELXTL/PC
_computing_structure_refinement 'SHELXL97 (Sheldrick, 2000)'
_computing_structure_solution 'SHELXS97 (Sheldrick, 2000)'
_diffrn_ambient_temperature 193(2)
_diffrn_measured_fraction_theta_full 0.999
_diffrn_measured_fraction_theta_max 0.999
_diffrn_measurement_device_type 'Bruker SMART 1K CCD area-detector'
_diffrn_measurement_method \w
_diffrn_radiation_monochromator graphite
_diffrn_radiation_source 'fine-focus sealed tube'
_diffrn_radiation_type MoK\a
_diffrn_radiation_wavelength 0.71073
_diffrn_reflns_av_R_equivalents 0.0289
_diffrn_reflns_av_sigmaI/netI 0.0218
_diffrn_reflns_limit_h_max 12
_diffrn_reflns_limit_h_min -13
_diffrn_reflns_limit_k_max 12
_diffrn_reflns_limit_k_min -11
_diffrn_reflns_limit_l_max 20
_diffrn_reflns_limit_l_min -18
_diffrn_reflns_number 7949
_diffrn_reflns_theta_full 25.00
_diffrn_reflns_theta_max 25.00
_diffrn_reflns_theta_min 2.41
_diffrn_standards_decay_% 0
_diffrn_standards_number 0
_exptl_absorpt_coefficient_mu 0.867
_exptl_absorpt_correction_type none
_exptl_crystal_colour yellow
_exptl_crystal_density_diffrn 1.733
_exptl_crystal_density_meas ?
_exptl_crystal_density_method 'not measured'
_exptl_crystal_description Block
_exptl_crystal_F_000 1088
_exptl_crystal_size_max 0.20
_exptl_crystal_size_mid 0.20
_exptl_crystal_size_min 0.20
_refine_diff_density_max 0.331
_refine_diff_density_min -0.189
_refine_ls_extinction_method none
_refine_ls_goodness_of_fit_ref 1.087
_refine_ls_hydrogen_treatment constr
_refine_ls_matrix_type full
_refine_ls_number_parameters 137
_refine_ls_number_reflns 1837
_refine_ls_number_restraints 0
_refine_ls_restrained_S_all 1.087
_refine_ls_R_factor_all 0.0550
_refine_ls_R_factor_gt 0.0465
_refine_ls_shift/su_max 0.001
_refine_ls_shift/su_mean 0.000
_refine_ls_structure_factor_coef Fsqd
_refine_ls_weighting_details 'calc w = 1/[\s^2^(Fo^2^)+(0.0553P)^2^+0.8439P] where P = (Fo^2^+2Fc^2^)/3'
_refine_ls_weighting_scheme calc
_refine_ls_wR_factor_gt 0.1079
_refine_ls_wR_factor_ref 0.1124
_reflns_number_gt 1574
_reflns_number_total 1837
_reflns_threshold_expression I>2\s(I)
_cod_data_source_file wn6144.cif
_cod_data_source_block I
_cod_depositor_comments
;
The following automatic conversions were performed:
'_symmetry_cell_setting' value 'Orthorhombic' changed to 'orthorhombic'
according to '/home/saulius/struct/CIF-dictionaries/cif_core.dic'
dictionary named 'cif_core.dic' version 2.4.1 from 2010-06-29.

Automatic conversion script
Id: cif_fix_enum 1527 2010-12-29 10:47:43Z saulius 

The following automatic conversions were performed:

'_symmetry_cell_setting' value 'Orthorhombic' changed to
'orthorhombic' according to
/home/saulius/struct/CIF-dictionaries/cif_core.dic dictionary named
'cif_core.dic' version 2.4.1 from 2010-06-29.

Automatic conversion script
Id: cif_fix_values 1715 2011-07-08 13:25:40Z adriana 

The following automatic conversions were performed:

'_exptl_crystal_density_meas' value 'not measured' was changed to '?'
- the value is perceived as not measured.

Automatic conversion script
Id: cif_fix_values 3008 2015-01-20 13:52:24Z robertas 
;
_cod_original_cell_volume 2081.2(11)
_cod_database_code 2202209
_cod_database_fobs_code 2202209

loop_
_symmetry_equiv_pos_as_xyz
'x, y, z'
'-x+1/2, -y, z+1/2'
'-x, y+1/2, -z+1/2'
'x+1/2, -y+1/2, -z'
'-x, -y, -z'
'x-1/2, y, -z-1/2'
'x, -y-1/2, z-1/2'
'-x-1/2, y-1/2, z'

loop_
_atom_site_label
_atom_site_fract_x
_atom_site_fract_y
_atom_site_fract_z
_atom_site_U_iso_or_equiv
_atom_site_adp_type
_atom_site_calc_flag
_atom_site_refinement_flags
_atom_site_occupancy
_atom_site_disorder_assembly
_atom_site_disorder_group
_atom_site_type_symbol
O2 0.2386(2) -0.0288(2) 1.05488(14) 0.0763(7) Uani d . 1 . . O
Cl1 0.43332(7) 0.09579(9) 0.70167(5) 0.0686(3) Uani d . 1 . . Cl
Cl2 0.66325(7) 0.18290(9) 0.67657(5) 0.0706(3) Uani d . 1 . . Cl
Cl3 0.62763(9) -0.05161(8) 0.75825(6) 0.0760(3) Uani d . 1 . . Cl
C3 0.4904(2) 0.1345(2) 0.88368(15) 0.0399(6) Uani d . 1 . . C
C4 0.4192(2) 0.0315(3) 0.88783(16) 0.0434(6) Uani d . 1 . . C
H4 0.4102 -0.0310 0.8498 0.052 Uiso calc R 1 . . H
N2 0.2791(2) -0.0471(2) 0.98913(16) 0.0556(7) Uani d . 1 . . N
N1 0.47657(19) 0.2036(2) 0.95299(13) 0.0434(5) Uani d . 1 . . N
C2 0.5735(2) 0.1735(3) 0.82389(17) 0.0467(7) Uani d . 1 . . C
C5 0.3628(2) 0.0394(3) 0.96037(17) 0.0429(6) Uani d . 1 . . C
O1 0.6432(2) 0.2557(2) 0.83321(14) 0.0774(7) Uani d . 1 . . O
C1 0.5730(2) 0.1024(3) 0.74347(17) 0.0501(7) Uani d . 1 . . C
C6 0.3992(2) 0.1462(3) 0.99869(17) 0.0454(7) Uani d . 1 . . C
H6 0.3743 0.1737 1.0480 0.054 Uiso calc R 1 . . H
C7 0.5283(3) 0.3257(3) 0.97263(19) 0.0615(8) Uani d . 1 . . C
H7A 0.4935 0.3580 1.0199 0.092 Uiso calc R 1 . . H
H7B 0.5155 0.3838 0.9300 0.092 Uiso calc R 1 . . H
H7C 0.6097 0.3153 0.9808 0.092 Uiso calc R 1 . . H
O3 0.2513(2) -0.1352(2) 0.94712(16) 0.0864(8) Uani d . 1 . . O

loop_
_atom_site_aniso_label
_atom_site_aniso_U_11
_atom_site_aniso_U_22
_atom_site_aniso_U_33
_atom_site_aniso_U_12
_atom_site_aniso_U_13
_atom_site_aniso_U_23
O2 0.0714(16) 0.0900(18) 0.0675(15) 0.0037(13) 0.0308(13) 0.0150(13)
Cl1 0.0538(5) 0.1008(7) 0.0513(5) -0.0077(4) -0.0042(4) -0.0021(4)
Cl2 0.0628(5) 0.0948(7) 0.0542(5) -0.0062(4) 0.0178(4) 0.0103(4)
Cl3 0.0930(7) 0.0576(5) 0.0775(6) 0.0200(5) 0.0132(5) -0.0045(4)
C3 0.0419(14) 0.0399(14) 0.0379(14) 0.0022(11) 0.0001(11) 0.0022(11)
C4 0.0428(15) 0.0405(15) 0.0468(16) 0.0038(12) 0.0007(12) 0.0009(12)
N2 0.0477(15) 0.0505(15) 0.0686(18) 0.0073(12) 0.0147(13) 0.0145(14)
N1 0.0477(13) 0.0400(12) 0.0424(12) 0.0035(10) -0.0021(10) 0.0005(10)
C2 0.0483(16) 0.0423(15) 0.0493(17) 0.0006(13) 0.0019(13) 0.0024(13)
C5 0.0368(14) 0.0433(15) 0.0486(16) 0.0065(12) 0.0026(12) 0.0117(13)
O1 0.0844(16) 0.0751(16) 0.0727(15) -0.0386(14) 0.0210(13) -0.0142(13)
C1 0.0455(16) 0.0566(18) 0.0481(17) -0.0007(14) 0.0067(13) 0.0046(14)
C6 0.0476(16) 0.0489(16) 0.0396(15) 0.0094(13) 0.0033(12) 0.0049(13)
C7 0.076(2) 0.0511(18) 0.0573(19) -0.0070(16) -0.0014(17) -0.0099(14)
O3 0.0916(19) 0.0610(15) 0.107(2) -0.0274(14) 0.0374(16) -0.0118(15)

loop_
_atom_type_symbol
_atom_type_description
_atom_type_scat_dispersion_real
_atom_type_scat_dispersion_imag
_atom_type_scat_source
C C 0.0033 0.0016 'International Tables Vol C Tables 4.2.6.8 and 6.1.1.4'
H H 0.0000 0.0000 'International Tables Vol C Tables 4.2.6.8 and 6.1.1.4'
N N 0.0061 0.0033 'International Tables Vol C Tables 4.2.6.8 and 6.1.1.4'
O O 0.0106 0.0060 'International Tables Vol C Tables 4.2.6.8 and 6.1.1.4'
Cl Cl 0.1484 0.1585 'International Tables Vol C Tables 4.2.6.8 and 6.1.1.4'

loop_
_geom_angle_atom_site_label_1
_geom_angle_atom_site_label_2
_geom_angle_atom_site_label_3
_geom_angle
_geom_angle_publ_flag
C4 C3 N1 107.8(2) y
C4 C3 C2 131.3(2) y
N1 C3 C2 120.8(2) y
C3 C4 C5 106.3(2) y
C3 C4 H4 126.9 ?
C5 C4 H4 126.9 ?
O3 N2 O2 123.5(3) ?
O3 N2 C5 118.4(3) y
O2 N2 C5 118.1(3) y
C6 N1 C3 109.1(2) y
C6 N1 C7 123.2(2) ?
C3 N1 C7 127.5(2) ?
O1 C2 C3 124.0(3) y
O1 C2 C1 118.0(3) y
C3 C2 C1 118.0(2) y
C6 C5 C4 108.8(2) y
C6 C5 N2 125.5(3) y
C4 C5 N2 125.7(3) y
C2 C1 Cl2 109.0(2) y
C2 C1 Cl1 111.87(19) y
Cl2 C1 Cl1 107.77(16) y
C2 C1 Cl3 108.8(2) y
Cl2 C1 Cl3 109.01(16) y
Cl1 C1 Cl3 110.32(17) y
N1 C6 C5 108.0(2) y
N1 C6 H6 126.0 ?
C5 C6 H6 126.0 ?
N1 C7 H7A 109.5 ?
N1 C7 H7B 109.5 ?
H7A C7 H7B 109.5 ?
N1 C7 H7C 109.5 ?
H7A C7 H7C 109.5 ?
H7B C7 H7C 109.5 ?

loop_
_geom_bond_atom_site_label_1
_geom_bond_atom_site_label_2
_geom_bond_site_symmetry_2
_geom_bond_distance
_geom_bond_publ_flag
O2 N2 . 1.224(3) y
Cl1 C1 . 1.769(3) y
Cl2 C1 . 1.762(3) y
Cl3 C1 . 1.769(3) y
C3 C4 . 1.371(4) y
C3 N1 . 1.393(3) y
C3 C2 . 1.457(4) y
C4 C5 . 1.394(4) y
C4 H4 . 0.9300 ?
N2 O3 . 1.217(3) y
N2 C5 . 1.421(4) y
N1 C6 . 1.331(3) y
N1 C7 . 1.465(4) y
C2 O1 . 1.199(3) y
C2 C1 . 1.556(4) y
C5 C6 . 1.372(4) y
C6 H6 . 0.9300 ?
C7 H7A . 0.9600 ?
C7 H7B . 0.9600 ?
C7 H7C . 0.9600 ?

loop_
_geom_torsion_atom_site_label_1
_geom_torsion_atom_site_label_2
_geom_torsion_atom_site_label_3
_geom_torsion_atom_site_label_4
_geom_torsion
_geom_torsion_publ_flag
N1 C3 C4 C5 -0.2(3) y
C2 C3 C4 C5 177.0(3) y
C4 C3 N1 C6 -0.2(3) y
C2 C3 N1 C6 -177.8(2) y
C4 C3 N1 C7 -175.1(3) y
C2 C3 N1 C7 7.3(4) y
C4 C3 C2 O1 -168.0(3) y
N1 C3 C2 O1 9.0(4) y
C4 C3 C2 C1 10.9(4) y
N1 C3 C2 C1 -172.1(2) y
C3 C4 C5 C6 0.5(3) y
C3 C4 C5 N2 179.0(2) y
O3 N2 C5 C6 176.7(3) ?
O2 N2 C5 C6 -3.0(4) ?
O3 N2 C5 C4 -1.5(4) ?
O2 N2 C5 C4 178.8(3) ?
O1 C2 C1 Cl2 -10.6(3) ?
C3 C2 C1 Cl2 170.4(2) ?
O1 C2 C1 Cl1 -129.7(3) ?
C3 C2 C1 Cl1 51.3(3) ?
O1 C2 C1 Cl3 108.2(3) ?
C3 C2 C1 Cl3 -70.8(3) ?
C3 N1 C6 C5 0.5(3) y
C7 N1 C6 C5 175.6(2) ?
C4 C5 C6 N1 -0.6(3) ?
N2 C5 C6 N1 -179.1(2) ?

loop_
_cod_related_entry_id
_cod_related_entry_database
_cod_related_entry_code
1 ChemSpider 2040714
